data_4318013
loop_
_publ_author_name
'Ryo Horikoshi'
'Tomoyuki Mochida'
'Hiroshi Moriyama'

_publ_contact_author_address
;
Department of Chemistry, Faculty of Science, Toho University
Miyama 2-2-1, Funabashi, Chiba, 274-8510, Japan
;
_publ_contact_author_email ' mochida@chem.sci.toho-u.ac.jp '
_publ_contact_author_fax ' +81-47-472-4406 '
_publ_contact_author_name ' Dr. Tomoyuki Mochida '
_publ_contact_author_phone ' +81-47-472-4406 '
_publ_section_title
;
 Synthesis and Characterization of Redox-Active Coordination Polymers
 Generated from Ferrocene-Containing Bridging Ligands
;
_journal_name_full 'Inorganic Chemistry'
_journal_page_first 3017
_journal_page_last 3024
_journal_paper_doi 10.1021/ic011176k
_journal_volume 41
_journal_year 2002
_chemical_formula_moiety 'C24 H22 Ag F6 Fe N4 P S2 '
_chemical_formula_sum 'C24 H22 Ag F6 Fe N4 P S2'
_chemical_formula_weight 739.26
_space_group_IT_number 2
_symmetry_cell_setting triclinic
_symmetry_Int_Tables_number 2
_symmetry_space_group_name_Hall '-P 1'
_symmetry_space_group_name_H-M 'P -1'
_cell_angle_alpha 103.07(3)
_cell_angle_beta 93.77(2)
_cell_angle_gamma 94.48(2)
_cell_formula_units_Z 2
_cell_length_a 14.006(3)
_cell_length_b 14.234(3)
_cell_length_c 7.265(3)
_cell_measurement_reflns_used 25
_cell_measurement_temperature 296.2
_cell_measurement_theta_max 15.0
_cell_measurement_theta_min 14.6
_cell_volume 1401.3(7)
_computing_cell_refinement 'MSC/AFC Diffractometer Control'
_computing_data_collection 'MSC/AFC Diffractometer Control'
_computing_data_reduction 'teXsan Ver. 1.11'
_computing_publication_material 'teXsan Ver. 1.11'
_computing_structure_refinement 'teXsan Ver. 1.10'
_computing_structure_solution SHELXS97
_diffrn_measured_fraction_theta_full 1.0008
_diffrn_measured_fraction_theta_max 1.0008
_diffrn_measurement_device_type 'Rigaku AFC5S'
_diffrn_measurement_method \w-2\q
_diffrn_radiation_type 'Mo K\a'
_diffrn_radiation_wavelength 0.7107
_diffrn_reflns_av_R_equivalents 0.013
_diffrn_reflns_limit_h_max 18
_diffrn_reflns_limit_h_min 0
_diffrn_reflns_limit_k_max 18
_diffrn_reflns_limit_k_min -18
_diffrn_reflns_limit_l_max 9
_diffrn_reflns_limit_l_min -9
_diffrn_reflns_number 6706
_diffrn_reflns_theta_full 27.49
_diffrn_reflns_theta_max 27.49
_diffrn_standards_decay_% 16.39
_diffrn_standards_interval_count 150
_diffrn_standards_number 3
_exptl_absorpt_coefficient_mu 1.482
_exptl_absorpt_correction_T_max 0.999
_exptl_absorpt_correction_T_min 0.907
_exptl_absorpt_correction_type psi-scan
_exptl_absorpt_process_details '(North, Phillips & Mathews, 1968)'
_exptl_crystal_colour orange
_exptl_crystal_density_diffrn 1.752
_exptl_crystal_density_method 'not measured'
_exptl_crystal_description prismatic
_exptl_crystal_size_max 0.800
_exptl_crystal_size_mid 0.500
_exptl_crystal_size_min 0.200
_refine_diff_density_max 0.54
_refine_diff_density_min -0.54
_refine_ls_extinction_method none
_refine_ls_goodness_of_fit_ref 1.379
_refine_ls_hydrogen_treatment noref
_refine_ls_number_parameters 352
_refine_ls_number_reflns 6706
_refine_ls_R_factor_gt 0.0435
_refine_ls_shift/su_max 0.0013
_refine_ls_structure_factor_coef Fsqd
_refine_ls_weighting_details 'w = 1/[\s^2^(Fo^2^) + (0.05000(Max(Fo^2^,0) + 2Fc^2^)/3)^2^]'
_refine_ls_weighting_scheme calc
_refine_ls_wR_factor_ref 0.1337
_reflns_number_gt 4268
_reflns_number_total 6436
_reflns_threshold_expression F^2^>2.0\s(F^2^)
_cod_data_source_file ic011176k_5.cif
_cod_data_source_block compound_6
_cod_original_cell_volume 1401.2(7)
_cod_original_sg_symbol_H-M 'P -1 '
_cod_original_formula_sum 'C24 H22 Ag F6 Fe N4 P S2 '
_cod_database_code 4318013

loop_
_symmetry_equiv_pos_as_xyz
x,y,z
-x,-y,-z

loop_
_atom_site_label
_atom_site_type_symbol
_atom_site_fract_x
_atom_site_fract_y
_atom_site_fract_z
_atom_site_U_iso_or_equiv
_atom_site_adp_type
_atom_site_occupancy
_atom_site_calc_flag
_atom_site_refinement_flags
_atom_site_disorder_assembly
_atom_site_disorder_group
Ag(1) Ag 0.44268(3) 0.04531(3) 0.18340(6) 0.0613(1) Uani 1.00 d . . .
Fe(1) Fe 0.20944(4) -0.51980(4) 0.51331(8) 0.0396(2) Uani 1.00 d . . .
S(1) S 0.40122(8) -0.38847(8) 0.4115(2) 0.0487(3) Uani 1.00 d . . .
S(2) S 0.35340(10) -0.55547(8) 0.8758(2) 0.0575(3) Uani 1.00 d . . .
P(1) P 0.9704(1) 0.2198(1) 0.9119(2) 0.0741(5) Uani 1.00 d . . .
F(1) F 1.0594(5) 0.1710(7) 0.8778(9) 0.236(4) Uani 1.00 d . . .
F(2) F 1.0310(7) 0.3182(6) 0.9754(10) 0.245(4) Uani 1.00 d . . .
F(3) F 0.9620(5) 0.2324(6) 0.7091(7) 0.207(3) Uani 1.00 d . . .
F(4) F 0.8759(4) 0.2683(6) 0.9513(8) 0.192(3) Uani 1.00 d . . .
F(5) F 0.9081(6) 0.1276(4) 0.857(1) 0.260(4) Uani 1.00 d . . .
F(6) F 0.9798(3) 0.2209(4) 1.1266(6) 0.131(2) Uani 1.00 d . . .
N(1) N 0.4307(3) -0.0928(2) 0.2666(5) 0.047(1) Uani 1.00 d . . .
N(2) N 0.4113(3) 0.1743(2) 0.0833(5) 0.0457(10) Uani 1.00 d . . .
N(3) N 0.6325(4) 0.0814(4) 0.2251(8) 0.086(2) Uani 1.00 d . . .
N(4) N 0.2741(5) 0.0872(5) 0.418(1) 0.124(3) Uani 1.00 d . . .
C(1) C 0.5048(3) -0.1277(3) 0.3442(6) 0.043(1) Uani 1.00 d . . .
C(2) C 0.4980(3) -0.2165(3) 0.3926(6) 0.041(1) Uani 1.00 d . . .
C(3) C 0.4097(3) -0.2729(3) 0.3577(5) 0.042(1) Uani 1.00 d . . .
C(4) C 0.3325(3) -0.2366(3) 0.2770(7) 0.051(1) Uani 1.00 d . . .
C(5) C 0.3470(3) -0.1467(3) 0.2351(7) 0.054(1) Uani 1.00 d . . .
C(6) C 0.2794(3) -0.4023(3) 0.4512(6) 0.045(1) Uani 1.00 d . . .
C(7) C 0.2409(4) -0.3762(3) 0.6334(7) 0.057(1) Uani 1.00 d . . .
C(8) C 0.1400(4) -0.3983(4) 0.6003(10) 0.069(2) Uani 1.00 d . . .
C(9) C 0.1161(4) -0.4367(4) 0.4082(9) 0.068(2) Uani 1.00 d . . .
C(10) C 0.2008(3) -0.4406(3) 0.3140(7) 0.055(1) Uani 1.00 d . . .
C(11) C 0.4724(3) 0.2549(3) 0.1270(6) 0.050(1) Uani 1.00 d . . .
C(12) C 0.4554(3) 0.3378(3) 0.0679(6) 0.051(1) Uani 1.00 d . . .
C(13) C 0.3723(3) 0.3377(3) -0.0467(6) 0.042(1) Uani 1.00 d . . .
C(14) C 0.3091(3) 0.2552(3) -0.0913(6) 0.047(1) Uani 1.00 d . . .
C(15) C 0.3313(3) 0.1760(3) -0.0221(6) 0.047(1) Uani 1.00 d . . .
C(16) C 0.2723(3) -0.6002(3) 0.6765(6) 0.042(1) Uani 1.00 d . . .
C(17) C 0.2967(3) -0.6289(3) 0.4851(7) 0.051(1) Uani 1.00 d . . .
C(18) C 0.2100(4) -0.6608(3) 0.3670(7) 0.059(1) Uani 1.00 d . . .
C(19) C 0.1328(3) -0.6520(3) 0.4836(8) 0.057(1) Uani 1.00 d . . .
C(20) C 0.1694(3) -0.6150(3) 0.6726(7) 0.049(1) Uani 1.00 d . . .
C(21) C 0.7114(4) 0.0951(4) 0.2702(8) 0.066(2) Uani 1.00 d . . .
C(22) C 0.8124(5) 0.1124(6) 0.328(1) 0.105(3) Uani 1.00 d . . .
C(23) C 0.1957(5) 0.0881(4) 0.3925(9) 0.076(2) Uani 1.00 d . . .
C(24) C 0.0938(5) 0.0934(5) 0.368(1) 0.108(3) Uani 1.00 d . . .
H(1) H 0.5664 -0.0890 0.3681 0.0760 Uiso 1.00 calc . . .
H(2) H 0.5527 -0.2396 0.4484 0.0760 Uiso 1.00 calc . . .
H(3) H 0.2702 -0.2724 0.2529 0.0760 Uiso 1.00 calc . . .
H(4) H 0.2934 -0.1200 0.1849 0.0760 Uiso 1.00 calc . . .
H(5) H 0.2781 -0.3480 0.7551 0.0760 Uiso 1.00 calc . . .
H(6) H 0.0949 -0.3900 0.6986 0.0760 Uiso 1.00 calc . . .
H(7) H 0.0523 -0.4602 0.3472 0.0760 Uiso 1.00 calc . . .
H(8) H 0.2052 -0.4644 0.1803 0.0760 Uiso 1.00 calc . . .
H(9) H 0.5309 0.2550 0.2068 0.0760 Uiso 1.00 calc . . .
H(10) H 0.4997 0.3957 0.1075 0.0760 Uiso 1.00 calc . . .
H(11) H 0.2501 0.2522 -0.1714 0.0760 Uiso 1.00 calc . . .
H(12) H 0.2872 0.1187 -0.0518 0.0760 Uiso 1.00 calc . . .
H(13) H 0.3604 -0.6268 0.4448 0.0760 Uiso 1.00 calc . . .
H(14) H 0.2053 -0.6834 0.2310 0.0760 Uiso 1.00 calc . . .
H(15) H 0.0654 -0.6662 0.4410 0.0760 Uiso 1.00 calc . . .
H(16) H 0.1322 -0.6023 0.7792 0.0760 Uiso 1.00 calc . . .
H(17) H 0.8508 0.0903 0.2283 0.0760 Uiso 1.00 calc . . .
H(18) H 0.8307 0.1818 0.3772 0.0760 Uiso 1.00 calc . . .
H(19) H 0.8288 0.0823 0.4311 0.0760 Uiso 1.00 calc . . .
H(20) H 0.0772 0.1585 0.3894 0.0760 Uiso 1.00 calc . . .
H(21) H 0.0664 0.0592 0.2439 0.0760 Uiso 1.00 calc . . .
H(22) H 0.0605 0.0634 0.4581 0.0760 Uiso 1.00 calc . . .

loop_
_atom_site_aniso_label
_atom_site_aniso_U_11
_atom_site_aniso_U_22
_atom_site_aniso_U_33
_atom_site_aniso_U_12
_atom_site_aniso_U_13
_atom_site_aniso_U_23
Ag(1) 0.0800(3) 0.0458(2) 0.0654(3) 0.0058(2) 0.0008(2) 0.0295(2)
Fe(1) 0.0420(3) 0.0330(3) 0.0481(3) 0.0066(2) 0.0057(3) 0.0166(2)
S(1) 0.0464(6) 0.0414(5) 0.0637(7) 0.0044(4) 0.0012(5) 0.0241(5)
S(2) 0.0708(8) 0.0389(6) 0.0637(7) -0.0071(5) -0.0132(6) 0.0233(5)
P(1) 0.0568(8) 0.103(1) 0.0631(9) -0.0070(8) -0.0055(7) 0.0283(8)
F(1) 0.146(5) 0.39(1) 0.176(6) 0.162(7) 0.019(4) 0.030(7)
F(2) 0.298(10) 0.238(8) 0.167(6) -0.163(8) 0.014(6) 0.043(5)
F(3) 0.206(6) 0.352(10) 0.082(3) 0.041(7) -0.005(4) 0.088(5)
F(4) 0.128(4) 0.309(9) 0.129(4) 0.099(5) -0.026(3) 0.015(5)
F(5) 0.237(8) 0.112(5) 0.37(1) -0.080(5) 0.079(8) -0.054(6)
F(6) 0.129(4) 0.192(5) 0.090(3) 0.035(3) 0.004(3) 0.062(3)
N(1) 0.051(2) 0.042(2) 0.055(2) 0.002(2) 0.004(2) 0.026(2)
N(2) 0.055(2) 0.037(2) 0.047(2) 0.004(2) 0.000(2) 0.017(2)
N(3) 0.074(3) 0.095(4) 0.087(4) -0.003(3) -0.003(3) 0.022(3)
N(4) 0.079(4) 0.120(5) 0.181(7) 0.020(4) 0.000(5) 0.050(5)
C(1) 0.045(2) 0.044(2) 0.041(2) 0.001(2) 0.004(2) 0.014(2)
C(2) 0.040(2) 0.043(2) 0.044(2) 0.006(2) 0.003(2) 0.016(2)
C(3) 0.047(2) 0.043(2) 0.038(2) 0.004(2) 0.003(2) 0.015(2)
C(4) 0.045(2) 0.051(2) 0.062(3) 0.001(2) -0.004(2) 0.029(2)
C(5) 0.047(2) 0.052(3) 0.072(3) 0.003(2) -0.006(2) 0.035(2)
C(6) 0.047(2) 0.037(2) 0.056(3) 0.005(2) 0.005(2) 0.020(2)
C(7) 0.074(3) 0.033(2) 0.065(3) 0.008(2) 0.018(3) 0.013(2)
C(8) 0.063(3) 0.048(3) 0.109(5) 0.022(2) 0.033(3) 0.032(3)
C(9) 0.049(3) 0.059(3) 0.109(5) 0.011(2) 0.003(3) 0.045(3)
C(10) 0.050(3) 0.058(3) 0.066(3) -0.001(2) -0.005(2) 0.037(2)
C(11) 0.057(3) 0.051(2) 0.042(2) 0.000(2) -0.006(2) 0.018(2)
C(12) 0.056(3) 0.046(2) 0.050(2) -0.009(2) -0.007(2) 0.019(2)
C(13) 0.049(2) 0.037(2) 0.042(2) 0.000(2) 0.004(2) 0.015(2)
C(14) 0.047(2) 0.043(2) 0.054(2) 0.001(2) -0.001(2) 0.019(2)
C(15) 0.049(2) 0.037(2) 0.058(3) -0.004(2) 0.002(2) 0.018(2)
C(16) 0.046(2) 0.034(2) 0.049(2) 0.004(2) 0.003(2) 0.017(2)
C(17) 0.054(3) 0.045(2) 0.061(3) 0.019(2) 0.014(2) 0.022(2)
C(18) 0.082(4) 0.040(2) 0.053(3) 0.015(2) -0.003(3) 0.005(2)
C(19) 0.051(3) 0.039(2) 0.081(3) -0.003(2) -0.010(2) 0.022(2)
C(20) 0.047(2) 0.044(2) 0.064(3) 0.001(2) 0.011(2) 0.026(2)
C(21) 0.066(4) 0.066(3) 0.068(3) -0.001(3) 0.008(3) 0.021(3)
C(22) 0.068(4) 0.124(6) 0.129(6) -0.016(4) -0.001(4) 0.057(5)
C(23) 0.073(4) 0.063(3) 0.095(4) 0.011(3) -0.003(3) 0.024(3)
C(24) 0.083(5) 0.069(4) 0.162(7) 0.009(3) -0.009(5) 0.013(4)

loop_
_atom_type_symbol
_atom_type_description
_atom_type_scat_dispersion_real
_atom_type_scat_dispersion_imag
_atom_type_scat_source
C C 0.003 0.002
;International Tables for Crystallography
(1992, Vol. C, Tables 4.2.6.8 and 6.1.1.1)
;
H H 0.000 0.000
;International Tables for Crystallography
(1992, Vol. C, Table 6.1.1.2)
;
N N 0.006 0.003
;International Tables for Crystallography
(1992, Vol. C, Tables 4.2.6.8 and 6.1.1.1)
;
P P 0.102 0.094
;International Tables for Crystallography
(1992, Vol. C, Tables 4.2.6.8 and 6.1.1.1)
;
S S 0.125 0.123
;International Tables for Crystallography
(1992, Vol. C, Tables 4.2.6.8 and 6.1.1.1)
;
F F 0.017 0.010
;International Tables for Crystallography
(1992, Vol. C, Tables 4.2.6.8 and 6.1.1.1)
;
Ag Ag -0.897 1.101
;International Tables for Crystallography
(1992, Vol. C, Tables 4.2.6.8 and 6.1.1.1)
;
Fe Fe 0.346 0.844
;International Tables for Crystallography
(1992, Vol. C, Tables 4.2.6.8 and 6.1.1.1)
;

loop_
_geom_angle_atom_site_label_1
_geom_angle_atom_site_label_2
_geom_angle_atom_site_label_3
_geom_angle
_geom_angle_site_symmetry_1
_geom_angle_site_symmetry_2
_geom_angle_site_symmetry_3
_geom_angle_publ_flag
N(1) Ag(1) N(2) 163.9(1) . . 0_555 yes
C(6) Fe(1) C(7) 41.7(2) . . 0_555 yes
C(6) Fe(1) C(8) 68.5(2) . . 0_555 yes
C(6) Fe(1) C(9) 68.2(2) . . 0_555 yes
C(6) Fe(1) C(10) 41.0(2) . . 0_555 yes
C(6) Fe(1) C(16) 122.8(2) . . 0_555 yes
C(6) Fe(1) C(17) 109.6(2) . . 0_555 yes
C(6) Fe(1) C(18) 126.2(2) . . 0_555 yes
C(6) Fe(1) C(19) 161.7(2) . . 0_555 yes
C(6) Fe(1) C(20) 157.8(2) . . 0_555 yes
C(7) Fe(1) C(8) 40.6(2) . . 0_555 yes
C(7) Fe(1) C(9) 68.0(2) . . 0_555 yes
C(7) Fe(1) C(10) 69.2(2) . . 0_555 yes
C(7) Fe(1) C(16) 110.2(2) . . 0_555 yes
C(7) Fe(1) C(17) 129.3(2) . . 0_555 yes
C(7) Fe(1) C(18) 165.9(2) . . 0_555 yes
C(7) Fe(1) C(19) 153.4(2) . . 0_555 yes
C(7) Fe(1) C(20) 121.0(2) . . 0_555 yes
C(8) Fe(1) C(9) 39.6(2) . . 0_555 yes
C(8) Fe(1) C(10) 67.8(2) . . 0_555 yes
C(8) Fe(1) C(16) 127.9(2) . . 0_555 yes
C(8) Fe(1) C(17) 166.8(2) . . 0_555 yes
C(8) Fe(1) C(18) 151.1(2) . . 0_555 yes
C(8) Fe(1) C(19) 117.8(2) . . 0_555 yes
C(8) Fe(1) C(20) 107.5(2) . . 0_555 yes
C(9) Fe(1) C(10) 40.3(2) . . 0_555 yes
C(9) Fe(1) C(16) 162.6(2) . . 0_555 yes
C(9) Fe(1) C(17) 153.1(2) . . 0_555 yes
C(9) Fe(1) C(18) 117.4(2) . . 0_555 yes
C(9) Fe(1) C(19) 105.0(2) . . 0_555 yes
C(9) Fe(1) C(20) 123.5(2) . . 0_555 yes
C(10) Fe(1) C(16) 156.7(2) . . 0_555 yes
C(10) Fe(1) C(17) 120.0(2) . . 0_555 yes
C(10) Fe(1) C(18) 105.9(2) . . 0_555 yes
C(10) Fe(1) C(19) 123.0(2) . . 0_555 yes
C(10) Fe(1) C(20) 159.6(2) . . 0_555 yes
C(16) Fe(1) C(17) 41.2(2) . . 0_555 yes
C(16) Fe(1) C(18) 68.8(2) . . 0_555 yes
C(16) Fe(1) C(19) 68.5(2) . . 0_555 yes
C(16) Fe(1) C(20) 41.3(2) . . 0_555 yes
C(17) Fe(1) C(18) 40.7(2) . . 0_555 yes
C(17) Fe(1) C(19) 68.3(2) . . 0_555 yes
C(17) Fe(1) C(20) 69.0(2) . . 0_555 yes
C(18) Fe(1) C(19) 40.3(2) . . 0_555 yes
C(18) Fe(1) C(20) 68.1(2) . . 0_555 yes
C(19) Fe(1) C(20) 40.0(2) . . 0_555 yes
C(3) S(1) C(6) 100.9(2) . . 0_555 yes
C(13) S(2) C(16) 101.6(2) 1_546 . 0_555 yes
F(1) P(1) F(2) 89.8(5) . . 0_555 yes
F(1) P(1) F(3) 90.8(4) . . 0_555 yes
F(1) P(1) F(4) 178.0(5) . . 0_555 yes
F(1) P(1) F(5) 93.0(5) . . 0_555 yes
F(1) P(1) F(6) 92.7(3) . . 0_555 yes
F(2) P(1) F(3) 89.9(4) . . 0_555 yes
F(2) P(1) F(4) 91.5(5) . . 0_555 yes
F(2) P(1) F(5) 177.0(5) . . 0_555 yes
F(2) P(1) F(6) 84.0(3) . . 0_555 yes
F(3) P(1) F(4) 90.7(4) . . 0_555 yes
F(3) P(1) F(5) 91.3(5) . . 0_555 yes
F(3) P(1) F(6) 172.9(4) . . 0_555 yes
F(4) P(1) F(5) 85.7(4) . . 0_555 yes
F(4) P(1) F(6) 86.0(3) . . 0_555 yes
F(5) P(1) F(6) 94.7(4) . . 0_555 yes
Ag(1) N(1) C(1) 122.9(3) . . 0_555 yes
Ag(1) N(1) C(5) 119.5(3) . . 0_555 yes
C(1) N(1) C(5) 117.6(3) . . 0_555 yes
Ag(1) N(2) C(11) 121.3(3) . . 0_555 yes
Ag(1) N(2) C(15) 121.4(3) . . 0_555 yes
C(11) N(2) C(15) 117.3(3) . . 0_555 yes
N(1) C(1) C(2) 123.1(4) . . 0_555 yes
C(1) C(2) C(3) 118.8(4) . . 0_555 yes
S(1) C(3) C(2) 119.2(3) . . 0_555 yes
S(1) C(3) C(4) 122.7(3) . . 0_555 yes
C(2) C(3) C(4) 118.1(4) . . 0_555 yes
C(3) C(4) C(5) 118.3(4) . . 0_555 yes
N(1) C(5) C(4) 124.1(4) . . 0_555 yes
Fe(1) C(6) S(1) 126.1(2) . . 0_555 yes
Fe(1) C(6) C(7) 69.4(2) . . 0_555 yes
Fe(1) C(6) C(10) 69.6(2) . . 0_555 yes
S(1) C(6) C(7) 125.4(4) . . 0_555 yes
S(1) C(6) C(10) 127.3(4) . . 0_555 yes
C(7) C(6) C(10) 107.3(4) . . 0_555 yes
Fe(1) C(7) C(6) 68.9(2) . . 0_555 yes
Fe(1) C(7) C(8) 70.2(3) . . 0_555 yes
C(6) C(7) C(8) 106.6(5) . . 0_555 yes
Fe(1) C(8) C(7) 69.2(3) . . 0_555 yes
Fe(1) C(8) C(9) 70.5(3) . . 0_555 yes
C(7) C(8) C(9) 109.3(5) . . 0_555 yes
Fe(1) C(9) C(8) 70.0(3) . . 0_555 yes
Fe(1) C(9) C(10) 69.0(3) . . 0_555 yes
C(8) C(9) C(10) 108.8(5) . . 0_555 yes
Fe(1) C(10) C(6) 69.4(2) . . 0_555 yes
Fe(1) C(10) C(9) 70.7(3) . . 0_555 yes
C(6) C(10) C(9) 108.0(5) . . 0_555 yes
N(2) C(11) C(12) 123.3(4) . . 0_555 yes
C(11) C(12) C(13) 118.7(4) . . 0_555 yes
S(2) C(13) C(12) 117.7(3) 1_564 . 0_555 yes
S(2) C(13) C(14) 124.1(3) 1_564 . 0_555 yes
C(12) C(13) C(14) 118.2(4) . . 0_555 yes
C(13) C(14) C(15) 119.0(4) . . 0_555 yes
N(2) C(15) C(14) 123.5(4) . . 0_555 yes
Fe(1) C(16) S(2) 125.9(2) . . 0_555 yes
Fe(1) C(16) C(17) 69.5(2) . . 0_555 yes
Fe(1) C(16) C(20) 69.7(2) . . 0_555 yes
S(2) C(16) C(17) 125.8(3) . . 0_555 yes
S(2) C(16) C(20) 127.0(3) . . 0_555 yes
C(17) C(16) C(20) 107.2(4) . . 0_555 yes
Fe(1) C(17) C(16) 69.3(2) . . 0_555 yes
Fe(1) C(17) C(18) 70.2(2) . . 0_555 yes
C(16) C(17) C(18) 107.8(4) . . 0_555 yes
Fe(1) C(18) C(17) 69.0(2) . . 0_555 yes
Fe(1) C(18) C(19) 69.9(3) . . 0_555 yes
C(17) C(18) C(19) 108.0(4) . . 0_555 yes
Fe(1) C(19) C(18) 69.7(3) . . 0_555 yes
Fe(1) C(19) C(20) 69.6(2) . . 0_555 yes
C(18) C(19) C(20) 108.9(4) . . 0_555 yes
Fe(1) C(20) C(16) 69.0(2) . . 0_555 yes
Fe(1) C(20) C(19) 70.4(2) . . 0_555 yes
C(16) C(20) C(19) 108.0(4) . . 0_555 yes
N(3) C(21) C(22) 179.9(7) . . 0_555 yes
N(4) C(23) C(24) 176.9(8) . . 0_555 yes

loop_
_geom_bond_atom_site_label_1
_geom_bond_atom_site_label_2
_geom_bond_distance
_geom_bond_site_symmetry_1
_geom_bond_site_symmetry_2
_geom_bond_publ_flag
Ag(1) N(1) 2.181(3) . . yes
Ag(1) N(2) 2.186(3) . . yes
Fe(1) C(6) 2.027(4) . . yes
Fe(1) C(7) 2.034(4) . . yes
Fe(1) C(8) 2.046(5) . . yes
Fe(1) C(9) 2.052(5) . . yes
Fe(1) C(10) 2.029(4) . . yes
Fe(1) C(16) 2.030(4) . . yes
Fe(1) C(17) 2.033(4) . . yes
Fe(1) C(18) 2.049(4) . . yes
Fe(1) C(19) 2.052(4) . . yes
Fe(1) C(20) 2.041(4) . . yes
S(1) C(3) 1.771(4) . . yes
S(1) C(6) 1.752(4) . . yes
S(2) C(13) 1.770(4) . 1_546 yes
S(2) C(16) 1.745(4) . . yes
P(1) F(1) 1.483(5) . . yes
P(1) F(2) 1.538(6) . . yes
P(1) F(3) 1.522(5) . . yes
P(1) F(4) 1.552(5) . . yes
P(1) F(5) 1.477(5) . . yes
P(1) F(6) 1.554(4) . . yes
N(1) C(1) 1.331(5) . . yes
N(1) C(5) 1.326(6) . . yes
N(2) C(11) 1.340(5) . . yes
N(2) C(15) 1.319(5) . . yes
N(3) C(21) 1.120(7) . . yes
N(4) C(23) 1.102(8) . . yes
C(1) C(2) 1.386(5) . . yes
C(2) C(3) 1.397(6) . . yes
C(3) C(4) 1.387(6) . . yes
C(4) C(5) 1.385(6) . . yes
C(6) C(7) 1.444(6) . . yes
C(6) C(10) 1.421(6) . . yes
C(7) C(8) 1.417(8) . . yes
C(8) C(9) 1.387(8) . . yes
C(9) C(10) 1.408(7) . . yes
C(11) C(12) 1.377(6) . . yes
C(12) C(13) 1.385(6) . . yes
C(13) C(14) 1.377(6) . . yes
C(14) C(15) 1.382(6) . . yes
C(16) C(17) 1.430(6) . . yes
C(16) C(20) 1.437(6) . . yes
C(17) C(18) 1.420(7) . . yes
C(18) C(19) 1.413(7) . . yes
C(19) C(20) 1.401(7) . . yes
C(21) C(22) 1.436(9) . . yes
C(23) C(24) 1.437(9) . . yes

loop_
_geom_torsion_atom_site_label_1
_geom_torsion_atom_site_label_2
_geom_torsion_atom_site_label_3
_geom_torsion_atom_site_label_4
_geom_torsion
_geom_torsion_site_symmetry_1
_geom_torsion_site_symmetry_2
_geom_torsion_site_symmetry_3
_geom_torsion_site_symmetry_4
_geom_torsion_publ_flag
Ag(1) N(1) C(1) C(2) -178.3(3) 0_555 76_1 5_555 55_5 yes
Ag(1) N(1) C(5) C(4) 178.0(4) 0_555 76_1 5_555 55_5 yes
Ag(1) N(2) C(11) C(12) -179.7(4) 0_555 76_1 5_555 55_5 yes
Ag(1) N(2) C(15) C(14) -178.9(3) 0_555 76_1 5_555 55_5 yes
Fe(1) C(6) S(1) C(3) 177.9(3) 0_555 76_1 5_555 55_5 yes
Fe(1) C(6) C(7) C(8) -60.3(3) 0_555 76_1 5_555 55_5 yes
Fe(1) C(6) C(10) C(9) 60.5(3) 0_555 76_1 5_555 55_5 yes
Fe(1) C(7) C(6) S(1) -120.3(3) 0_555 76_1 5_555 55_5 yes
Fe(1) C(7) C(6) C(10) 59.5(3) 0_555 76_1 5_555 55_5 yes
Fe(1) C(7) C(8) C(9) -59.2(3) 0_555 76_1 5_555 55_5 yes
Fe(1) C(8) C(7) C(6) 59.5(3) 0_555 76_1 5_555 55_5 yes
Fe(1) C(8) C(9) C(10) -58.1(3) 0_555 76_1 5_555 55_5 yes
Fe(1) C(9) C(8) C(7) 58.5(3) 0_555 76_1 5_555 55_5 yes
Fe(1) C(9) C(10) C(6) -59.6(3) 0_555 76_1 5_555 55_5 yes
Fe(1) C(10) C(6) S(1) 120.4(3) 0_555 76_1 5_555 55_5 yes
Fe(1) C(10) C(6) C(7) -59.4(3) 0_555 76_1 5_555 55_5 yes
Fe(1) C(10) C(9) C(8) 58.8(3) 0_555 76_1 5_555 55_5 yes
Fe(1) C(16) S(2) C(13) 176.7(3) 0_555 76_1 5_555 55_5 yes
Fe(1) C(16) C(17) C(18) -59.9(3) 0_555 76_1 5_555 55_5 yes
Fe(1) C(16) C(20) C(19) 59.8(3) 0_555 76_1 5_555 55_5 yes
Fe(1) C(17) C(16) S(2) -120.1(3) 0_555 76_1 5_555 55_5 yes
Fe(1) C(17) C(16) C(20) 59.8(3) 0_555 76_1 5_555 55_5 yes
Fe(1) C(17) C(18) C(19) -59.3(3) 0_555 76_1 5_555 55_5 yes
Fe(1) C(18) C(17) C(16) 59.3(3) 0_555 76_1 5_555 55_5 yes
Fe(1) C(18) C(19) C(20) -58.7(3) 0_555 76_1 5_555 55_5 yes
Fe(1) C(19) C(18) C(17) 58.7(3) 0_555 76_1 5_555 55_5 yes
Fe(1) C(19) C(20) C(16) -58.9(3) 0_555 76_1 5_555 55_5 yes
Fe(1) C(20) C(16) S(2) 120.3(3) 0_555 76_1 5_555 55_5 yes
Fe(1) C(20) C(16) C(17) -59.6(3) 0_555 76_1 5_555 55_5 yes
Fe(1) C(20) C(19) C(18) 58.8(3) 0_555 76_1 5_555 55_5 yes
S(1) C(3) C(2) C(1) 177.8(3) 0_555 76_1 5_555 55_5 yes
S(1) C(3) C(4) C(5) -178.1(4) 0_555 76_1 5_555 55_5 yes
S(1) C(6) Fe(1) C(7) 119.5(4) 0_555 76_1 5_555 55_5 yes
S(1) C(6) Fe(1) C(8) 157.7(4) 0_555 76_1 5_555 55_5 yes
S(1) C(6) Fe(1) C(9) -159.6(4) 0_555 76_1 5_555 55_5 yes
S(1) C(6) Fe(1) C(10) -121.9(4) 0_555 76_1 5_555 55_5 yes
S(1) C(6) Fe(1) C(16) 35.6(4) 0_555 76_1 5_555 55_5 yes
S(1) C(6) Fe(1) C(17) -8.3(4) 0_555 76_1 5_555 55_5 yes
S(1) C(6) Fe(1) C(18) -50.9(4) 0_555 76_1 5_555 55_5 yes
S(1) C(6) Fe(1) C(19) -88.2(6) 0_555 76_1 5_555 55_5 yes
S(1) C(6) Fe(1) C(20) 73.9(6) 0_555 76_1 5_555 55_5 yes
S(1) C(6) C(7) C(8) 179.3(3) 0_555 76_1 5_555 55_5 yes
S(1) C(6) C(10) C(9) -179.1(3) 0_555 76_1 5_555 55_5 yes
S(2) C(16) Fe(1) C(6) 37.5(4) 0_555 76_1 5_555 55_5 yes
S(2) C(16) Fe(1) C(7) -7.2(3) 0_555 76_1 5_555 55_5 yes
S(2) C(16) Fe(1) C(8) -49.6(4) 0_555 76_1 5_555 55_5 yes
S(2) C(16) Fe(1) C(9) -88.1(7) 0_555 76_1 5_555 55_5 yes
S(2) C(16) Fe(1) C(10) 77.0(6) 0_555 76_1 5_555 55_5 yes
S(2) C(16) Fe(1) C(17) 120.0(4) 0_555 76_1 5_555 55_5 yes
S(2) C(16) Fe(1) C(18) 157.8(3) 0_555 76_1 5_555 55_5 yes
S(2) C(16) Fe(1) C(19) -158.8(3) 0_555 76_1 5_555 55_5 yes
S(2) C(16) Fe(1) C(20) -121.7(4) 0_555 76_1 5_555 55_5 yes
S(2) C(16) C(17) C(18) 180.0(3) 0_555 76_1 5_555 55_5 yes
S(2) C(16) C(20) C(19) -179.9(3) 0_555 76_1 5_555 55_5 yes
N(1) Ag(1) N(2) C(11) 159.6(4) 0_555 76_1 5_555 55_5 yes
N(1) Ag(1) N(2) C(15) -20.2(7) 0_555 76_1 5_555 55_5 yes
N(1) C(1) C(2) C(3) 0.4(6) 0_555 76_1 5_555 55_5 yes
N(1) C(5) C(4) C(3) 0.3(8) 0_555 76_1 5_555 55_5 yes
N(2) Ag(1) N(1) C(1) -174.8(4) 0_555 76_1 5_555 55_5 yes
N(2) Ag(1) N(1) C(5) 7.0(7) 0_555 76_1 5_555 55_5 yes
N(2) C(11) C(12) C(13) -1.8(7) 0_555 76_1 5_555 55_5 yes
N(2) C(15) C(14) C(13) -1.1(7) 0_555 76_1 5_555 55_5 yes
C(1) N(1) C(5) C(4) -0.3(7) 0_555 76_1 5_555 55_5 yes
C(1) C(2) C(3) C(4) -0.5(6) 0_555 76_1 5_555 55_5 yes
C(2) C(1) N(1) C(5) -0.1(6) 0_555 76_1 5_555 55_5 yes
C(2) C(3) S(1) C(6) 153.6(3) 0_555 76_1 5_555 55_5 yes
C(2) C(3) C(4) C(5) 0.1(7) 0_555 76_1 5_555 55_5 yes
C(3) S(1) C(6) C(7) -93.0(4) 0_555 76_1 5_555 55_5 yes
C(3) S(1) C(6) C(10) 87.1(4) 0_555 76_1 5_555 55_5 yes
C(4) C(3) S(1) C(6) -28.1(4) 0_555 76_1 5_555 55_5 yes
C(6) Fe(1) C(7) C(8) 117.7(4) 0_555 76_1 5_555 55_5 yes
C(6) Fe(1) C(8) C(7) -39.2(3) 0_555 76_1 5_555 55_5 yes
C(6) Fe(1) C(8) C(9) 81.4(3) 0_555 76_1 5_555 55_5 yes
C(6) Fe(1) C(9) C(8) -82.2(3) 0_555 76_1 5_555 55_5 yes
C(6) Fe(1) C(9) C(10) 38.3(3) 0_555 76_1 5_555 55_5 yes
C(6) Fe(1) C(10) C(9) -118.7(4) 0_555 76_1 5_555 55_5 yes
C(6) Fe(1) C(16) C(17) -82.5(3) 0_555 76_1 5_555 55_5 yes
C(6) Fe(1) C(16) C(20) 159.2(3) 0_555 76_1 5_555 55_5 yes
C(6) Fe(1) C(17) C(16) 117.8(3) 0_555 76_1 5_555 55_5 yes
C(6) Fe(1) C(17) C(18) -123.2(3) 0_555 76_1 5_555 55_5 yes
C(6) Fe(1) C(18) C(17) 77.6(3) 0_555 76_1 5_555 55_5 yes
C(6) Fe(1) C(18) C(19) -162.8(3) 0_555 76_1 5_555 55_5 yes
C(6) Fe(1) C(19) C(18) 49.2(7) 0_555 76_1 5_555 55_5 yes
C(6) Fe(1) C(19) C(20) 169.6(5) 0_555 76_1 5_555 55_5 yes
C(6) Fe(1) C(20) C(16) -52.1(6) 0_555 76_1 5_555 55_5 yes
C(6) Fe(1) C(20) C(19) -171.4(4) 0_555 76_1 5_555 55_5 yes
C(6) C(7) Fe(1) C(8) -117.7(4) 0_555 76_1 5_555 55_5 yes
C(6) C(7) Fe(1) C(9) -81.5(3) 0_555 76_1 5_555 55_5 yes
C(6) C(7) Fe(1) C(10) -38.0(3) 0_555 76_1 5_555 55_5 yes
C(6) C(7) Fe(1) C(16) 117.1(3) 0_555 76_1 5_555 55_5 yes
C(6) C(7) Fe(1) C(17) 74.4(3) 0_555 76_1 5_555 55_5 yes
C(6) C(7) Fe(1) C(18) 34.0(9) 0_555 76_1 5_555 55_5 yes
C(6) C(7) Fe(1) C(19) -160.9(4) 0_555 76_1 5_555 55_5 yes
C(6) C(7) Fe(1) C(20) 161.6(3) 0_555 76_1 5_555 55_5 yes
C(6) C(7) C(8) C(9) 0.3(5) 0_555 76_1 5_555 55_5 yes
C(6) C(10) Fe(1) C(7) 38.6(3) 0_555 76_1 5_555 55_5 yes
C(6) C(10) Fe(1) C(8) 82.4(3) 0_555 76_1 5_555 55_5 yes
C(6) C(10) Fe(1) C(9) 118.7(4) 0_555 76_1 5_555 55_5 yes
C(6) C(10) Fe(1) C(16) -54.4(6) 0_555 76_1 5_555 55_5 yes
C(6) C(10) Fe(1) C(17) -85.7(3) 0_555 76_1 5_555 55_5 yes
C(6) C(10) Fe(1) C(18) -127.5(3) 0_555 76_1 5_555 55_5 yes
C(6) C(10) Fe(1) C(19) -168.0(3) 0_555 76_1 5_555 55_5 yes
C(6) C(10) Fe(1) C(20) 162.8(5) 0_555 76_1 5_555 55_5 yes
C(6) C(10) C(9) C(8) -0.8(5) 0_555 76_1 5_555 55_5 yes
C(7) Fe(1) C(6) C(10) -118.6(4) 0_555 76_1 5_555 55_5 yes
C(7) Fe(1) C(8) C(9) 120.6(4) 0_555 76_1 5_555 55_5 yes
C(7) Fe(1) C(9) C(8) -37.2(3) 0_555 76_1 5_555 55_5 yes
C(7) Fe(1) C(9) C(10) 83.3(3) 0_555 76_1 5_555 55_5 yes
C(7) Fe(1) C(10) C(9) -80.1(4) 0_555 76_1 5_555 55_5 yes
C(7) Fe(1) C(16) C(17) -127.2(3) 0_555 76_1 5_555 55_5 yes
C(7) Fe(1) C(16) C(20) 114.4(3) 0_555 76_1 5_555 55_5 yes
C(7) Fe(1) C(17) C(16) 75.1(3) 0_555 76_1 5_555 55_5 yes
C(7) Fe(1) C(17) C(18) -166.0(3) 0_555 76_1 5_555 55_5 yes
C(7) Fe(1) C(18) C(17) 50.2(9) 0_555 76_1 5_555 55_5 yes
C(7) Fe(1) C(18) C(19) 169.8(7) 0_555 76_1 5_555 55_5 yes
C(7) Fe(1) C(19) C(18) -174.5(4) 0_555 76_1 5_555 55_5 yes
C(7) Fe(1) C(19) C(20) -54.0(5) 0_555 76_1 5_555 55_5 yes
C(7) Fe(1) C(20) C(16) -85.7(3) 0_555 76_1 5_555 55_5 yes
C(7) Fe(1) C(20) C(19) 155.0(3) 0_555 76_1 5_555 55_5 yes
C(7) C(6) Fe(1) C(8) 38.3(3) 0_555 76_1 5_555 55_5 yes
C(7) C(6) Fe(1) C(9) 81.0(3) 0_555 76_1 5_555 55_5 yes
C(7) C(6) Fe(1) C(10) 118.6(4) 0_555 76_1 5_555 55_5 yes
C(7) C(6) Fe(1) C(16) -83.9(3) 0_555 76_1 5_555 55_5 yes
C(7) C(6) Fe(1) C(17) -127.8(3) 0_555 76_1 5_555 55_5 yes
C(7) C(6) Fe(1) C(18) -170.3(3) 0_555 76_1 5_555 55_5 yes
C(7) C(6) Fe(1) C(19) 152.3(5) 0_555 76_1 5_555 55_5 yes
C(7) C(6) Fe(1) C(20) -45.5(6) 0_555 76_1 5_555 55_5 yes
C(7) C(6) C(10) C(9) 1.0(5) 0_555 76_1 5_555 55_5 yes
C(7) C(8) Fe(1) C(9) -120.6(4) 0_555 76_1 5_555 55_5 yes
C(7) C(8) Fe(1) C(10) -83.6(3) 0_555 76_1 5_555 55_5 yes
C(7) C(8) Fe(1) C(16) 76.4(4) 0_555 76_1 5_555 55_5 yes
C(7) C(8) Fe(1) C(17) 45.0(10) 0_555 76_1 5_555 55_5 yes
C(7) C(8) Fe(1) C(18) -166.2(4) 0_555 76_1 5_555 55_5 yes
C(7) C(8) Fe(1) C(19) 159.7(3) 0_555 76_1 5_555 55_5 yes
C(7) C(8) Fe(1) C(20) 117.6(3) 0_555 76_1 5_555 55_5 yes
C(7) C(8) C(9) C(10) 0.3(6) 0_555 76_1 5_555 55_5 yes
C(8) Fe(1) C(6) C(10) -80.4(3) 0_555 76_1 5_555 55_5 yes
C(8) Fe(1) C(9) C(10) 120.5(5) 0_555 76_1 5_555 55_5 yes
C(8) Fe(1) C(10) C(9) -36.4(3) 0_555 76_1 5_555 55_5 yes
C(8) Fe(1) C(16) C(17) -169.6(3) 0_555 76_1 5_555 55_5 yes
C(8) Fe(1) C(16) C(20) 72.1(3) 0_555 76_1 5_555 55_5 yes
C(8) Fe(1) C(17) C(16) 38.5(9) 0_555 76_1 5_555 55_5 yes
C(8) Fe(1) C(17) C(18) 157.4(8) 0_555 76_1 5_555 55_5 yes
C(8) Fe(1) C(18) C(17) -169.5(4) 0_555 76_1 5_555 55_5 yes
C(8) Fe(1) C(18) C(19) -50.0(5) 0_555 76_1 5_555 55_5 yes
C(8) Fe(1) C(19) C(18) 155.3(3) 0_555 76_1 5_555 55_5 yes
C(8) Fe(1) C(19) C(20) -84.3(3) 0_555 76_1 5_555 55_5 yes
C(8) Fe(1) C(20) C(16) -128.1(3) 0_555 76_1 5_555 55_5 yes
C(8) Fe(1) C(20) C(19) 112.6(3) 0_555 76_1 5_555 55_5 yes
C(8) C(7) Fe(1) C(9) 36.2(3) 0_555 76_1 5_555 55_5 yes
C(8) C(7) Fe(1) C(10) 79.7(4) 0_555 76_1 5_555 55_5 yes
C(8) C(7) Fe(1) C(16) -125.2(3) 0_555 76_1 5_555 55_5 yes
C(8) C(7) Fe(1) C(17) -167.9(3) 0_555 76_1 5_555 55_5 yes
C(8) C(7) Fe(1) C(18) 151.7(8) 0_555 76_1 5_555 55_5 yes
C(8) C(7) Fe(1) C(19) -43.2(6) 0_555 76_1 5_555 55_5 yes
C(8) C(7) Fe(1) C(20) -80.7(4) 0_555 76_1 5_555 55_5 yes
C(8) C(7) C(6) C(10) -0.8(5) 0_555 76_1 5_555 55_5 yes
C(8) C(9) Fe(1) C(10) -120.5(5) 0_555 76_1 5_555 55_5 yes
C(8) C(9) Fe(1) C(16) 50.4(8) 0_555 76_1 5_555 55_5 yes
C(8) C(9) Fe(1) C(17) -172.8(4) 0_555 76_1 5_555 55_5 yes
C(8) C(9) Fe(1) C(18) 157.1(3) 0_555 76_1 5_555 55_5 yes
C(8) C(9) Fe(1) C(19) 115.7(3) 0_555 76_1 5_555 55_5 yes
C(8) C(9) Fe(1) C(20) 76.4(4) 0_555 76_1 5_555 55_5 yes
C(9) Fe(1) C(6) C(10) -37.7(3) 0_555 76_1 5_555 55_5 yes
C(9) Fe(1) C(16) C(17) 151.9(7) 0_555 76_1 5_555 55_5 yes
C(9) Fe(1) C(16) C(20) 33.6(8) 0_555 76_1 5_555 55_5 yes
C(9) Fe(1) C(17) C(16) -161.9(4) 0_555 76_1 5_555 55_5 yes
C(9) Fe(1) C(17) C(18) -43.0(5) 0_555 76_1 5_555 55_5 yes
C(9) Fe(1) C(18) C(17) 159.7(3) 0_555 76_1 5_555 55_5 yes
C(9) Fe(1) C(18) C(19) -80.8(3) 0_555 76_1 5_555 55_5 yes
C(9) Fe(1) C(19) C(18) 114.8(3) 0_555 76_1 5_555 55_5 yes
C(9) Fe(1) C(19) C(20) -124.7(3) 0_555 76_1 5_555 55_5 yes
C(9) Fe(1) C(20) C(16) -168.6(3) 0_555 76_1 5_555 55_5 yes
C(9) Fe(1) C(20) C(19) 72.2(4) 0_555 76_1 5_555 55_5 yes
C(9) C(8) Fe(1) C(10) 37.1(3) 0_555 76_1 5_555 55_5 yes
C(9) C(8) Fe(1) C(16) -163.0(3) 0_555 76_1 5_555 55_5 yes
C(9) C(8) Fe(1) C(17) 165.6(7) 0_555 76_1 5_555 55_5 yes
C(9) C(8) Fe(1) C(18) -45.6(6) 0_555 76_1 5_555 55_5 yes
C(9) C(8) Fe(1) C(19) -79.6(3) 0_555 76_1 5_555 55_5 yes
C(9) C(8) Fe(1) C(20) -121.8(3) 0_555 76_1 5_555 55_5 yes
C(9) C(10) Fe(1) C(16) -173.1(4) 0_555 76_1 5_555 55_5 yes
C(9) C(10) Fe(1) C(17) 155.6(3) 0_555 76_1 5_555 55_5 yes
C(9) C(10) Fe(1) C(18) 113.8(4) 0_555 76_1 5_555 55_5 yes
C(9) C(10) Fe(1) C(19) 73.3(4) 0_555 76_1 5_555 55_5 yes
C(9) C(10) Fe(1) C(20) 44.1(7) 0_555 76_1 5_555 55_5 yes
C(10) Fe(1) C(16) C(17) -43.0(6) 0_555 76_1 5_555 55_5 yes
C(10) Fe(1) C(16) C(20) -161.4(4) 0_555 76_1 5_555 55_5 yes
C(10) Fe(1) C(17) C(16) 161.8(2) 0_555 76_1 5_555 55_5 yes
C(10) Fe(1) C(17) C(18) -79.3(3) 0_555 76_1 5_555 55_5 yes
C(10) Fe(1) C(18) C(17) 117.8(3) 0_555 76_1 5_555 55_5 yes
C(10) Fe(1) C(18) C(19) -122.6(3) 0_555 76_1 5_555 55_5 yes
C(10) Fe(1) C(19) C(18) 74.9(3) 0_555 76_1 5_555 55_5 yes
C(10) Fe(1) C(19) C(20) -164.7(3) 0_555 76_1 5_555 55_5 yes
C(10) Fe(1) C(20) C(16) 158.8(5) 0_555 76_1 5_555 55_5 yes
C(10) Fe(1) C(20) C(19) 39.5(7) 0_555 76_1 5_555 55_5 yes
C(10) C(6) Fe(1) C(16) 157.5(3) 0_555 76_1 5_555 55_5 yes
C(10) C(6) Fe(1) C(17) 113.6(3) 0_555 76_1 5_555 55_5 yes
C(10) C(6) Fe(1) C(18) 71.0(3) 0_555 76_1 5_555 55_5 yes
C(10) C(6) Fe(1) C(19) 33.7(7) 0_555 76_1 5_555 55_5 yes
C(10) C(6) Fe(1) C(20) -164.2(4) 0_555 76_1 5_555 55_5 yes
C(10) C(9) Fe(1) C(16) 170.9(5) 0_555 76_1 5_555 55_5 yes
C(10) C(9) Fe(1) C(17) -52.3(6) 0_555 76_1 5_555 55_5 yes
C(10) C(9) Fe(1) C(18) -82.4(4) 0_555 76_1 5_555 55_5 yes
C(10) C(9) Fe(1) C(19) -123.7(3) 0_555 76_1 5_555 55_5 yes
C(10) C(9) Fe(1) C(20) -163.1(3) 0_555 76_1 5_555 55_5 yes
C(11) N(2) C(15) C(14) 1.3(7) 0_555 76_1 5_555 55_5 yes
C(11) C(12) C(13) C(14) 1.9(7) 0_555 76_1 5_555 55_5 yes
C(12) C(11) N(2) C(15) 0.1(7) 0_555 76_1 5_555 55_5 yes
C(12) C(13) C(14) C(15) -0.6(7) 0_555 76_1 5_555 55_5 yes
C(16) Fe(1) C(17) C(18) 118.9(4) 0_555 76_1 5_555 55_5 yes
C(16) Fe(1) C(18) C(17) -38.2(3) 0_555 76_1 5_555 55_5 yes
C(16) Fe(1) C(18) C(19) 81.3(3) 0_555 76_1 5_555 55_5 yes
C(16) Fe(1) C(19) C(18) -82.2(3) 0_555 76_1 5_555 55_5 yes
C(16) Fe(1) C(19) C(20) 38.3(3) 0_555 76_1 5_555 55_5 yes
C(16) Fe(1) C(20) C(19) -119.3(4) 0_555 76_1 5_555 55_5 yes
C(16) C(17) Fe(1) C(18) -118.9(4) 0_555 76_1 5_555 55_5 yes
C(16) C(17) Fe(1) C(19) -81.6(3) 0_555 76_1 5_555 55_5 yes
C(16) C(17) Fe(1) C(20) -38.5(3) 0_555 76_1 5_555 55_5 yes
C(16) C(17) C(18) C(19) 0.1(5) 0_555 76_1 5_555 55_5 yes
C(16) C(20) Fe(1) C(17) 38.4(3) 0_555 76_1 5_555 55_5 yes
C(16) C(20) Fe(1) C(18) 82.3(3) 0_555 76_1 5_555 55_5 yes
C(16) C(20) Fe(1) C(19) 119.3(4) 0_555 76_1 5_555 55_5 yes
C(16) C(20) C(19) C(18) -0.1(5) 0_555 76_1 5_555 55_5 yes
C(17) Fe(1) C(16) C(20) -118.3(4) 0_555 76_1 5_555 55_5 yes
C(17) Fe(1) C(18) C(19) 119.5(4) 0_555 76_1 5_555 55_5 yes
C(17) Fe(1) C(19) C(18) -37.7(3) 0_555 76_1 5_555 55_5 yes
C(17) Fe(1) C(19) C(20) 82.8(3) 0_555 76_1 5_555 55_5 yes
C(17) Fe(1) C(20) C(19) -80.9(3) 0_555 76_1 5_555 55_5 yes
C(17) C(16) Fe(1) C(18) 37.8(3) 0_555 76_1 5_555 55_5 yes
C(17) C(16) Fe(1) C(19) 81.2(3) 0_555 76_1 5_555 55_5 yes
C(17) C(16) Fe(1) C(20) 118.3(4) 0_555 76_1 5_555 55_5 yes
C(17) C(16) C(20) C(19) 0.2(5) 0_555 76_1 5_555 55_5 yes
C(17) C(18) Fe(1) C(19) -119.5(4) 0_555 76_1 5_555 55_5 yes
C(17) C(18) Fe(1) C(20) -82.8(3) 0_555 76_1 5_555 55_5 yes
C(17) C(18) C(19) C(20) 0.0(5) 0_555 76_1 5_555 55_5 yes
C(18) Fe(1) C(16) C(20) -80.6(3) 0_555 76_1 5_555 55_5 yes
C(18) Fe(1) C(19) C(20) 120.4(4) 0_555 76_1 5_555 55_5 yes
C(18) Fe(1) C(20) C(19) -37.0(3) 0_555 76_1 5_555 55_5 yes
C(18) C(17) Fe(1) C(19) 37.3(3) 0_555 76_1 5_555 55_5 yes
C(18) C(17) Fe(1) C(20) 80.4(3) 0_555 76_1 5_555 55_5 yes
C(18) C(17) C(16) C(20) -0.1(4) 0_555 76_1 5_555 55_5 yes
C(18) C(19) Fe(1) C(20) -120.4(4) 0_555 76_1 5_555 55_5 yes
C(19) Fe(1) C(16) C(20) -37.1(3) 0_555 76_1 5_555 55_5 yes
C(19) C(18) Fe(1) C(20) 36.7(3) 0_555 76_1 5_555 55_5 yes
C(19) C(18) Fe(1) C(20) 36.7(3) 0_555 76_1 5_555 55_5 yes
